data_4076014
loop_
_publ_author_name
'Kohl, Gerald'
'Rudolph, Ralph'
'Pritzkow, Hans'
'Enders, Markus'

_publ_section_title
;
 Catalytic C&#x2212;H Activation of Hydrocarbons by Rhodium(I) and
 Iridium(I) Complexes with Hemilabile Quinolyl-Cp Ligands&#x2020;
;
_journal_issue 20
_journal_name_full Organometallics
_journal_page_first 4774
_journal_paper_doi 10.1021/om050438d
_journal_volume 24
_journal_year 2005
_chemical_formula_moiety 'C22 H26 Ir N'
_chemical_formula_sum 'C22 H26 Ir N'
_chemical_formula_weight 496.64
_chemical_name_systematic
; 
 ? 
;
_space_group_IT_number 2
_symmetry_cell_setting triclinic
_symmetry_space_group_name_Hall '-P 1'
_symmetry_space_group_name_H-M 'P -1'
_atom_sites_solution_hydrogens difmap
_atom_sites_solution_primary direct
_atom_sites_solution_secondary difmap
_audit_creation_method SHELXL-97
_cell_angle_alpha 81.382(1)
_cell_angle_beta 78.660(1)
_cell_angle_gamma 72.1520(1)
_cell_formula_units_Z 2
_cell_length_a 7.2888(1)
_cell_length_b 11.0309(2)
_cell_length_c 12.0453(2)
_cell_measurement_temperature 173(2)
_cell_volume 899.69(3)
_computing_cell_refinement 'Bruker SMART'
_computing_data_collection 'Bruker SMART'
_computing_data_reduction 'Bruker SAINT'
_computing_molecular_graphics 'Bruker SHELXTL'
_computing_publication_material 'SHELXL-97 (Sheldrick, 1997)'
_computing_structure_refinement 'SHELXL-97 (Sheldrick, 1997)'
_computing_structure_solution 'SHELXS-97 (Sheldrick, 1990)'
_diffrn_ambient_temperature 173(2)
_diffrn_measured_fraction_theta_full 0.984
_diffrn_measured_fraction_theta_max 0.984
_diffrn_measurement_device_type 'CCD area detector'
_diffrn_measurement_method \w-scans
_diffrn_radiation_monochromator graphite
_diffrn_radiation_source 'fine-focus sealed tube'
_diffrn_radiation_type MoK\a
_diffrn_radiation_wavelength 0.71073
_diffrn_reflns_av_R_equivalents 0.0446
_diffrn_reflns_av_sigmaI/netI 0.0327
_diffrn_reflns_limit_h_max 9
_diffrn_reflns_limit_h_min -9
_diffrn_reflns_limit_k_max 14
_diffrn_reflns_limit_k_min -14
_diffrn_reflns_limit_l_max 15
_diffrn_reflns_limit_l_min -16
_diffrn_reflns_number 11993
_diffrn_reflns_theta_full 28.29
_diffrn_reflns_theta_max 28.29
_diffrn_reflns_theta_min 1.73
_exptl_absorpt_coefficient_mu 7.422
_exptl_absorpt_correction_T_max 0.5240
_exptl_absorpt_correction_T_min 0.1160
_exptl_absorpt_correction_type multi-scan
_exptl_absorpt_process_details SADABS
_exptl_crystal_colour brown
_exptl_crystal_density_diffrn 1.833
_exptl_crystal_density_method 'not measured'
_exptl_crystal_description plate
_exptl_crystal_F_000 484
_exptl_crystal_size_max 0.41
_exptl_crystal_size_mid 0.34
_exptl_crystal_size_min 0.08
_refine_diff_density_max 2.337
_refine_diff_density_min -3.856
_refine_diff_density_rms 0.238
_refine_ls_extinction_coef 0.0010(7)
_refine_ls_extinction_expression Fc^*^=kFc[1+0.001xFc^2^\l^3^/sin(2\q)]^-1/4^
_refine_ls_extinction_method SHELXL
_refine_ls_goodness_of_fit_ref 1.115
_refine_ls_hydrogen_treatment refall
_refine_ls_matrix_type full
_refine_ls_number_parameters 316
_refine_ls_number_reflns 4392
_refine_ls_number_restraints 0
_refine_ls_restrained_S_all 1.115
_refine_ls_R_factor_all 0.0379
_refine_ls_R_factor_gt 0.0372
_refine_ls_shift/su_max 0.009
_refine_ls_shift/su_mean 0.001
_refine_ls_structure_factor_coef Fsqd
_refine_ls_weighting_details 'calc w=1/[\s^2^(Fo^2^)+(0.0714P)^2^+1.2776P] where P=(Fo^2^+2Fc^2^)/3'
_refine_ls_weighting_scheme calc
_refine_ls_wR_factor_gt 0.0989
_refine_ls_wR_factor_ref 0.0995
_reflns_number_gt 4294
_reflns_number_total 4392
_reflns_threshold_expression >2sigma(I)
_cod_data_source_file om050438dsi20050601_105628.cif
_cod_data_source_block gko12
_cod_original_sg_symbol_H-M P-1
_cod_database_code 4076014

loop_
_symmetry_equiv_pos_as_xyz
'x, y, z'
'-x, -y, -z'

loop_
_atom_site_label
_atom_site_type_symbol
_atom_site_fract_x
_atom_site_fract_y
_atom_site_fract_z
_atom_site_U_iso_or_equiv
_atom_site_adp_type
_atom_site_occupancy
_atom_site_symmetry_multiplicity
_atom_site_calc_flag
Ir1 Ir 0.91992(2) 0.241381(13) 0.244223(12) 0.01810(10) Uani 1 1 d
N1 N 0.2487(6) 0.5302(4) 0.3048(4) 0.0260(8) Uani 1 1 d
C1 C 0.6323(7) 0.3859(4) 0.2312(4) 0.0197(8) Uani 1 1 d
C2 C 0.6105(7) 0.2947(5) 0.3288(4) 0.0195(9) Uani 1 1 d
C3 C 0.6500(6) 0.1712(4) 0.2889(4) 0.0197(8) Uani 1 1 d
C4 C 0.6990(7) 0.1838(5) 0.1666(4) 0.0213(9) Uani 1 1 d
C5 C 0.6955(7) 0.3140(5) 0.1316(4) 0.0208(9) Uani 1 1 d
C6 C 0.5437(9) 0.3241(6) 0.4494(5) 0.0290(10) Uani 1 1 d
C7 C 0.6256(7) 0.0538(5) 0.3631(5) 0.0264(10) Uani 1 1 d
C8 C 0.7414(8) 0.0814(5) 0.0900(5) 0.0278(10) Uani 1 1 d
C9 C 0.7232(9) 0.3685(5) 0.0096(4) 0.0272(10) Uani 1 1 d
C10 C 0.5799(7) 0.5264(4) 0.2284(4) 0.0198(8) Uani 1 1 d
C11 C 0.3827(7) 0.5976(4) 0.2636(4) 0.0219(9) Uani 1 1 d
C12 C 0.0675(8) 0.5956(5) 0.3375(5) 0.0322(11) Uani 1 1 d
C13 C 0.0008(9) 0.7307(6) 0.3322(5) 0.0349(12) Uani 1 1 d
C14 C 0.1286(9) 0.7996(5) 0.2903(5) 0.0320(12) Uani 1 1 d
C15 C 0.3276(8) 0.7337(5) 0.2532(5) 0.0261(10) Uani 1 1 d
C16 C 0.4709(10) 0.7966(5) 0.2065(5) 0.0321(12) Uani 1 1 d
C17 C 0.6600(9) 0.7282(5) 0.1729(5) 0.0308(11) Uani 1 1 d
C18 C 0.7143(8) 0.5932(5) 0.1840(5) 0.0261(10) Uani 1 1 d
C19 C 1.1894(9) 0.1644(6) 0.1401(6) 0.0338(13) Uani 1 1 d
C20 C 1.1425(8) 0.3007(6) 0.1286(5) 0.0291(11) Uani 1 1 d
C21 C 1.0532(9) 0.2682(6) 0.3755(5) 0.0309(11) Uani 1 1 d
C22 C 1.0532(9) 0.1383(6) 0.3845(5) 0.0305(11) Uani 1 1 d
H6A H 0.567(12) 0.396(9) 0.464(7) 0.04(2) Uiso 1 1 d
H6B H 0.595(10) 0.270(8) 0.497(7) 0.033(18) Uiso 1 1 d
H6C H 0.398(14) 0.341(9) 0.465(7) 0.05(2) Uiso 1 1 d
H7A H 0.677(12) 0.053(9) 0.432(8) 0.05(2) Uiso 1 1 d
H7B H 0.655(11) -0.019(8) 0.323(7) 0.04(2) Uiso 1 1 d
H7C H 0.485(14) 0.072(9) 0.377(8) 0.06(3) Uiso 1 1 d
H8A H 0.802(14) 0.007(10) 0.130(8) 0.06(3) Uiso 1 1 d
H8B H 0.823(16) 0.099(11) 0.039(9) 0.07(3) Uiso 1 1 d
H8C H 0.633(13) 0.064(9) 0.082(7) 0.05(2) Uiso 1 1 d
H9A H 0.725(9) 0.464(7) -0.001(6) 0.027(16) Uiso 1 1 d
H9B H 0.612(15) 0.386(10) -0.015(8) 0.07(3) Uiso 1 1 d
H9C H 0.810(10) 0.326(7) -0.027(6) 0.026(16) Uiso 1 1 d
H12 H -0.020(10) 0.552(7) 0.376(6) 0.032(17) Uiso 1 1 d
H13 H -0.136(10) 0.768(7) 0.367(6) 0.034(17) Uiso 1 1 d
H14 H 0.0855 0.8966 0.2808 0.10(4) Uiso 1 1 d
H16 H 0.4272 0.8803 0.2065 0.09(4) Uiso 1 1 d
H17 H 0.742(11) 0.782(8) 0.138(6) 0.038(19) Uiso 1 1 d
H18 H 0.825(10) 0.550(7) 0.161(6) 0.024(15) Uiso 1 1 d
H19A H 1.165(12) 0.130(9) 0.086(8) 0.04(2) Uiso 1 1 d
H19B H 1.299(11) 0.115(8) 0.176(7) 0.04(2) Uiso 1 1 d
H20A H 1.090(11) 0.344(7) 0.067(7) 0.033(18) Uiso 1 1 d
H20B H 1.245(16) 0.337(11) 0.127(9) 0.07(3) Uiso 1 1 d
H21A H 0.949(14) 0.335(10) 0.425(8) 0.05(3) Uiso 1 1 d
H21B H 1.130(13) 0.326(9) 0.343(8) 0.05(2) Uiso 1 1 d
H22A H 0.959(8) 0.107(5) 0.438(5) 0.009(12) Uiso 1 1 d
H22B H 1.167(10) 0.074(7) 0.365(6) 0.024(15) Uiso 1 1 d

loop_
_atom_site_aniso_label
_atom_site_aniso_U_11
_atom_site_aniso_U_22
_atom_site_aniso_U_33
_atom_site_aniso_U_23
_atom_site_aniso_U_13
_atom_site_aniso_U_12
Ir1 0.02139(13) 0.01305(13) 0.01934(14) 0.00007(8) -0.00427(7) -0.00431(8)
N1 0.030(2) 0.0190(19) 0.027(2) -0.0017(16) -0.0048(16) -0.0046(16)
C1 0.025(2) 0.0146(19) 0.019(2) -0.0028(16) -0.0040(16) -0.0038(16)
C2 0.022(2) 0.016(2) 0.017(2) 0.0021(16) -0.0064(16) 0.0000(16)
C3 0.0193(19) 0.017(2) 0.023(2) 0.0027(16) -0.0046(16) -0.0064(16)
C4 0.020(2) 0.021(2) 0.025(2) -0.0060(18) -0.0025(16) -0.0074(17)
C5 0.023(2) 0.021(2) 0.016(2) -0.0020(17) -0.0042(16) -0.0039(17)
C6 0.039(3) 0.024(2) 0.020(2) -0.002(2) -0.004(2) -0.004(2)
C7 0.027(2) 0.017(2) 0.033(3) 0.0071(19) -0.0035(19) -0.0080(18)
C8 0.032(3) 0.021(2) 0.033(3) -0.010(2) -0.005(2) -0.009(2)
C9 0.035(3) 0.028(3) 0.016(2) -0.0028(19) -0.0036(19) -0.005(2)
C10 0.028(2) 0.0133(19) 0.016(2) 0.0000(15) -0.0064(16) -0.0021(16)
C11 0.033(2) 0.017(2) 0.015(2) -0.0030(16) -0.0077(17) -0.0027(18)
C12 0.032(3) 0.024(2) 0.036(3) -0.005(2) -0.003(2) -0.001(2)
C13 0.031(3) 0.027(3) 0.040(3) -0.010(2) -0.007(2) 0.004(2)
C14 0.042(3) 0.022(2) 0.028(3) -0.008(2) -0.012(2) 0.004(2)
C15 0.034(3) 0.018(2) 0.026(2) -0.0043(19) -0.0096(19) -0.0032(19)
C16 0.053(3) 0.012(2) 0.032(3) -0.0020(19) -0.014(2) -0.005(2)
C17 0.043(3) 0.019(2) 0.031(3) 0.002(2) -0.006(2) -0.012(2)
C18 0.033(3) 0.021(2) 0.023(2) -0.0018(18) -0.0038(19) -0.007(2)
C19 0.029(3) 0.031(3) 0.038(3) -0.010(2) 0.008(2) -0.009(2)
C20 0.030(2) 0.032(3) 0.023(3) 0.001(2) -0.0001(19) -0.010(2)
C21 0.042(3) 0.036(3) 0.021(2) 0.000(2) -0.010(2) -0.018(3)
C22 0.038(3) 0.027(3) 0.031(3) 0.013(2) -0.022(2) -0.012(2)

loop_
_atom_type_symbol
_atom_type_description
_atom_type_scat_dispersion_real
_atom_type_scat_dispersion_imag
_atom_type_scat_source
C C 0.0033 0.0016 'International Tables Vol C Tables 4.2.6.8 and 6.1.1.4'
H H 0.0000 0.0000 'International Tables Vol C Tables 4.2.6.8 and 6.1.1.4'
N N 0.0061 0.0033 'International Tables Vol C Tables 4.2.6.8 and 6.1.1.4'
Ir Ir -1.4442 7.9887 'International Tables Vol C Tables 4.2.6.8 and 6.1.1.4'

loop_
_geom_angle_atom_site_label_1
_geom_angle_atom_site_label_2
_geom_angle_atom_site_label_3
_geom_angle
C21 Ir1 C19 93.7(3)
C21 Ir1 C22 39.3(2)
C19 Ir1 C22 87.1(3)
C21 Ir1 C20 86.9(2)
C19 Ir1 C20 39.4(2)
C22 Ir1 C20 105.7(2)
C21 Ir1 C5 150.0(2)
C19 Ir1 C5 107.2(2)
C22 Ir1 C5 158.1(2)
C20 Ir1 C5 95.6(2)
C21 Ir1 C2 99.3(2)
C19 Ir1 C2 165.7(2)
C22 Ir1 C2 99.3(2)
C20 Ir1 C2 146.7(2)
C5 Ir1 C2 63.32(17)
C21 Ir1 C1 113.0(2)
C19 Ir1 C1 139.6(2)
C22 Ir1 C1 132.8(2)
C20 Ir1 C1 109.7(2)
C5 Ir1 C1 38.30(16)
C2 Ir1 C1 37.92(16)
C21 Ir1 C3 119.6(2)
C19 Ir1 C3 129.7(2)
C22 Ir1 C3 96.0(2)
C20 Ir1 C3 153.5(2)
C5 Ir1 C3 62.15(17)
C2 Ir1 C3 37.34(17)
C1 Ir1 C3 62.60(16)
C21 Ir1 C4 156.4(2)
C19 Ir1 C4 103.6(2)
C22 Ir1 C4 124.7(2)
C20 Ir1 C4 116.7(2)
C5 Ir1 C4 36.87(18)
C2 Ir1 C4 62.32(17)
C1 Ir1 C4 62.54(16)
C3 Ir1 C4 36.83(17)
C12 N1 C11 117.7(5)
C2 C1 C5 106.6(4)
C2 C1 C10 127.8(4)
C5 C1 C10 125.3(4)
C2 C1 Ir1 70.8(3)
C5 C1 Ir1 70.3(2)
C10 C1 Ir1 129.2(3)
C3 C2 C1 108.3(4)
C3 C2 C6 125.4(5)
C1 C2 C6 126.2(4)
C3 C2 Ir1 73.2(3)
C1 C2 Ir1 71.3(3)
C6 C2 Ir1 124.9(4)
C2 C3 C4 108.5(4)
C2 C3 C7 124.6(4)
C4 C3 C7 126.7(4)
C2 C3 Ir1 69.5(3)
C4 C3 Ir1 72.5(3)
C7 C3 Ir1 127.9(3)
C5 C4 C3 107.5(4)
C5 C4 C8 125.9(5)
C3 C4 C8 126.6(5)
C5 C4 Ir1 68.5(3)
C3 C4 Ir1 70.6(3)
C8 C4 Ir1 127.2(3)
C4 C5 C1 109.0(4)
C4 C5 C9 124.0(4)
C1 C5 C9 126.4(4)
C4 C5 Ir1 74.7(3)
C1 C5 Ir1 71.4(3)
C9 C5 Ir1 127.3(4)
C2 C6 H6A 114(5)
C2 C6 H6B 116(5)
H6A C6 H6B 103(7)
C2 C6 H6C 108(5)
H6A C6 H6C 106(7)
H6B C6 H6C 110(7)
C3 C7 H7A 106(5)
C3 C7 H7B 114(5)
H7A C7 H7B 123(7)
C3 C7 H7C 101(6)
H7A C7 H7C 112(7)
H7B C7 H7C 98(7)
C4 C8 H8A 106(6)
C4 C8 H8B 103(8)
H8A C8 H8B 108(9)
C4 C8 H8C 112(6)
H8A C8 H8C 100(8)
H8B C8 H8C 127(9)
C5 C9 H9A 114(4)
C5 C9 H9B 108(6)
H9A C9 H9B 94(7)
C5 C9 H9C 113(5)
H9A C9 H9C 112(6)
H9B C9 H9C 115(8)
C18 C10 C11 118.1(4)
C18 C10 C1 121.7(4)
C11 C10 C1 120.0(4)
N1 C11 C15 121.9(5)
N1 C11 C10 117.7(4)
C15 C11 C10 120.5(5)
N1 C12 C13 124.2(6)
N1 C12 H12 119(5)
C13 C12 H12 116(5)
C14 C13 C12 119.4(5)
C14 C13 H13 124(4)
C12 C13 H13 116(4)
C13 C14 C15 118.9(5)
C13 C14 H14 122.
C15 C14 H14 119.
C16 C15 C11 118.9(5)
C16 C15 C14 123.2(5)
C11 C15 C14 117.9(5)
C17 C16 C15 120.6(5)
C17 C16 H16 126
C15 C16 H16 114
C16 C17 C18 120.4(5)
C16 C17 H17 113(5)
C18 C17 H17 127(5)
C10 C18 C17 121.6(5)
C10 C18 H18 116(5)
C17 C18 H18 122(5)
C20 C19 Ir1 70.4(3)
C20 C19 H19A 117(6)
Ir1 C19 H19A 107(5)
C20 C19 H19B 119(5)
Ir1 C19 H19B 118(5)
H19A C19 H19B 116(7)
C19 C20 Ir1 70.2(3)
C19 C20 H20A 118(5)
Ir1 C20 H20A 108(5)
C19 C20 H20B 117(7)
Ir1 C20 H20B 141(6)
H20A C20 H20B 101(8)
C22 C21 Ir1 70.6(3)
C22 C21 H21A 122(5)
Ir1 C21 H21A 107(5)
C22 C21 H21B 143(5)
Ir1 C21 H21B 107(5)
H21A C21 H21B 94(7)
C21 C22 Ir1 70.1(3)
C21 C22 H22A 121(3)
Ir1 C22 H22A 109(3)
C21 C22 H22B 121(4)
Ir1 C22 H22B 114(4)
H22A C22 H22B 112(5)

loop_
_geom_bond_atom_site_label_1
_geom_bond_atom_site_label_2
_geom_bond_distance
Ir1 C21 2.110(5)
Ir1 C19 2.117(6)
Ir1 C22 2.117(5)
Ir1 C20 2.118(5)
Ir1 C5 2.214(5)
Ir1 C2 2.221(5)
Ir1 C1 2.228(4)
Ir1 C3 2.269(4)
Ir1 C4 2.295(5)
N1 C12 1.311(7)
N1 C11 1.377(7)
C1 C2 1.446(6)
C1 C5 1.457(6)
C1 C10 1.475(6)
C2 C3 1.438(6)
C2 C6 1.490(7)
C3 C4 1.442(7)
C3 C7 1.496(6)
C4 C5 1.428(7)
C4 C8 1.486(7)
C5 C9 1.502(7)
C6 H6A 0.91(9)
C6 H6B 0.81(8)
C6 H6C 1.01(9)
C7 H7A 0.97(9)
C7 H7B 0.95(8)
C7 H7C 0.97(10)
C8 H8A 0.92(11)
C8 H8B 0.81(11)
C8 H8C 0.90(9)
C9 H9A 1.05(7)
C9 H9B 0.88(10)
C9 H9C 0.76(7)
C10 C18 1.381(7)
C10 C11 1.426(6)
C11 C15 1.423(7)
C12 C13 1.415(8)
C12 H12 0.92(7)
C13 C14 1.355(9)
C13 H13 0.98(7)
C14 C15 1.424(8)
C14 H14 1.01
C15 C16 1.409(9)
C16 C17 1.367(9)
C16 H16 0.88
C17 C18 1.411(7)
C17 H17 0.96(8)
C18 H18 0.82(7)
C19 C20 1.428(9)
C19 H19A 0.87(9)
C19 H19B 0.96(8)
C20 H20A 0.91(8)
C20 H20B 0.94(11)
C21 C22 1.421(8)
C21 H21A 1.04(10)
C21 H21B 0.97(9)
C22 H22A 0.95(6)
C22 H22B 0.92(7)
